data_7241846
loop_
_publ_author_name
'Gu\'nka, Piotr A.'
'Hanfland, Michael'
'Chen, Yu-Sheng'
'Zachara, Janusz'

_publ_section_title
;
 High-pressure and low-temperature structural study of claudetite I, a
 monoclinic layered As2O3 polymorph
;
_journal_issue 3
_journal_name_full CrystEngComm
_journal_page_first 638
_journal_page_last 644
_journal_paper_doi 10.1039/D0CE01401J
_journal_volume 23
_journal_year 2021
_chemical_formula_moiety 'As2 O3'
_chemical_formula_sum 'As2 O3'
_chemical_formula_weight 197.84
_chemical_name_common 'claudetite I'
_chemical_name_systematic
;
arsenic(III) oxide
;
_space_group_IT_number 14
_space_group_name_Hall '-P 2yn'
_space_group_name_H-M_alt 'P 1 21/n 1'
_symmetry_cell_setting monoclinic
_symmetry_space_group_name_H-M 'P 1 21/n 1'
_audit_creation_date 2020-10-21T11:36
_audit_creation_method 'created in GSAS-II'
_audit_update_record
;
2020-10-22 deposited with the CCDC.	2020-12-10 downloaded from the CCDC.
;
_cell_angle_alpha 90
_cell_angle_beta 94.543(5)
_cell_angle_gamma 90
_cell_formula_units_Z 4
_cell_length_a 4.9201(5)
_cell_length_b 12.15166(23)
_cell_length_c 4.3032(4)
_cell_measurement_pressure 7.85e6(5)
_cell_measurement_temperature 293
_cell_volume 256.47(4)
_computing_data_reduction Fit2D
_computing_structure_refinement 'GSAS-II (Toby & Von Dreele, J. Appl. Cryst. 46, 544-549, 2013)'
_diffrn_ambient_pressure 7.85e6(5)
_diffrn_ambient_temperature 293
_diffrn_detector 'Mar555 flat panel'
_diffrn_detector_type 'Mar555 flat panel'
_diffrn_measurement_device_type 'ESRF ID09A beamline'
_diffrn_radiation_monochromator Si
_diffrn_radiation_polarisn_ratio 0.9900
_diffrn_radiation_probe x-ray
_diffrn_radiation_wavelength 0.41421
_diffrn_source 'ESRF ID09A'
_diffrn_source_type synchrotron
_exptl_crystal_colour colourless
_exptl_crystal_density_diffrn 5.1237
_exptl_crystal_description 'white powder'
_pd_block_id 2020-10-21T11:36|clau1_011rietveld||id09a
_pd_calc_method 'Rietveld Refinement'
_pd_meas_number_of_points 4000
_pd_phase_name claudetiteI
_pd_prep_pressure 100.0(1)
_pd_prep_temperature 293
_pd_proc_info_datetime 2020-10-21T11:36
_pd_proc_ls_background_function
;
Background function: "chebyschev" function with 15 terms:
    724.2(18), 424(11), 1.9(4)e2, -2.49(16)e3, 2.87(20)e3, 1.83(7)e4, 
    -3.339(29)e4, -5.56(10)e4, 1.1464(14)e5, 8.202(13)e4, -1.8181(23)e5, 
    -5.87(12)e4, 1.3787(25)e5, 1.64(7)e4, -4.046(25)e4, 
;
_pd_proc_ls_pref_orient_corr
;
Simple spherical harmonic correction Order = 6
    Coefficients:  0:0:C(6,6) = 0.075(22); 0:0:C(4,4) = 0.716(25); 
    0:0:C(6,-2) = -0.022(32); 0:0:C(2,-2) = 0.177(14); 0:0:C(4,-4) = 0.110(21); 
    0:0:C(2,2) = 0.573(18); 0:0:C(4,0) = 0.068(21); 0:0:C(6,-6) = -0.55(3); 
    0:0:C(6,4) = 0.189(26); 0:0:C(4,2) = -0.094(20); 0:0:C(6,2) = 0.273(29); 
    0:0:C(6,-4) = -0.059(23); 0:0:C(6,0) = 0.16(3); 0:0:C(2,0) = 0.811(17); 
    0:0:C(4,-2) = -0.387(20); 
;
_pd_proc_ls_profile_function
;
Finger-Cox-Jephcoat function parameters U, V, W, X, Y, SH/L:
  peak variance(Gauss) = Utan(Th)^2^+Vtan(Th)+W:
  peak HW(Lorentz) = X/cos(Th)+Ytan(Th); SH/L = S/L+H/L
  U, V, W in (centideg)^2^, X & Y in centideg
    4.5(7)e2, -84(13), 5.7(7), 4.84(17), 25(4), 0.002, 
  Crystallite size in microns with "isotropic" model:
  parameters: Size, G/L mix
    1.000, 1.000, 
  Microstrain, "isotropic" model (10^6^ * delta Q/Q)
    parameters: Mustrain, G/L mix
    1000.000, 1.000, 

;
_pd_proc_ls_prof_R_factor 0.01985
_pd_proc_ls_prof_wR_expected 0.03497
_pd_proc_ls_prof_wR_factor 0.03154
_refine_ls_goodness_of_fit_all 0.920
_refine_ls_matrix_type full
_refine_ls_number_parameters 57
_refine_ls_R_Fsqd_factor 0.15244
_refine_ls_shift/su_max 0.0011
_refine_ls_wR_factor_obs 0.03174
_reflns_d_resolution_high 1.133
_reflns_d_resolution_low 6.076
_reflns_limit_h_max 4
_reflns_limit_h_min 0
_reflns_limit_k_max 10
_reflns_limit_k_min 0
_reflns_limit_l_max 3
_reflns_limit_l_min -3
_reflns_number_total 183
_cod_data_source_file d0ce01401j3.cif
_cod_data_source_block clau1_011rietveld
_cod_depositor_comments 'Adding full bibliography for 7241824--7241862.cif.'
_cod_original_cell_volume 256.473(14)
_cod_database_code 7241846
_refine_ls_r_f_factor 0.06001
_gsas_proc_ls_prof_r_b_factor 0.03725
_gsas_proc_ls_prof_wr_b_factor 0.05822

loop_
_space_group_symop_id
_space_group_symop_operation_xyz
1 x,y,z
2 1/2-x,1/2+y,1/2-z
3 -x,-y,-z
4 1/2+x,1/2-y,1/2+z

loop_
_atom_site_label
_atom_site_type_symbol
_atom_site_fract_x
_atom_site_fract_y
_atom_site_fract_z
_atom_site_occupancy
_atom_site_adp_type
_atom_site_U_iso_or_equiv
_atom_site_symmetry_multiplicity
As1 As 0.2605(10) 0.09023(25) 0.0617(8) 1.000 Uiso 0.0045(14) 4
As2 As 0.3322(8) 0.35629(28) 0.0237(8) 1.000 Uiso 0.0045 4
O3 O 0.435(3) 0.2184(6) 0.114(5) 1.000 Uiso 0.0045 4
O4 O 0.6538(24) 0.4038(14) 0.1676(23) 1.000 Uiso 0.0045 4
O5 O -0.0465(29) 0.1518(17) 0.1512(28) 1.000 Uiso 0.0045 4

loop_
_atom_type_symbol
_atom_type_number_in_cell
_atom_type_scat_Cromer_Mann_a1
_atom_type_scat_Cromer_Mann_a2
_atom_type_scat_Cromer_Mann_a3
_atom_type_scat_Cromer_Mann_a4
_atom_type_scat_Cromer_Mann_b1
_atom_type_scat_Cromer_Mann_b2
_atom_type_scat_Cromer_Mann_b3
_atom_type_scat_Cromer_Mann_b4
_atom_type_scat_Cromer_Mann_c
_atom_type_scat_length_neutron
_atom_type_scat_source
_atom_type_scat_dispersion_real
_atom_type_scat_dispersion_imag
_atom_type_scat_dispersion_source
As 8 16.6723 6.0701 3.4313 4.2779 2.6345 0.2647 12.9479 47.7972 2.531 0.658 https://subversion.xray.aps.anl.gov/pyGSAS/trunk/atmdata.py 0.283 0.775 https://subversion.xray.aps.anl.gov/pyGSAS/trunk/atmdata.py
O 12 3.0485 2.2868 1.5463 0.867 13.2771 5.7011 0.3239 32.9089 0.2508 0.5805 https://subversion.xray.aps.anl.gov/pyGSAS/trunk/atmdata.py 0.002 0.002 https://subversion.xray.aps.anl.gov/pyGSAS/trunk/atmdata.py

loop_
_geom_angle_atom_site_label_1
_geom_angle_atom_site_label_2
_geom_angle_atom_site_label_3
_geom_angle
_geom_angle_site_symmetry_1
_geom_angle_site_symmetry_2
_geom_angle_site_symmetry_3
_geom_angle_publ_flag
O3 As1 O4 101.1(9) 1_555 1_555 4_454 yes
O3 As1 O5 90.8(10) 1_555 1_555 1_555 yes
O4 As1 O5 89.9(6) 4_454 1_555 1_555 yes
O3 As2 O4 90.0(7) 1_555 1_555 1_555 yes
O3 As2 O5 92.0(11) 1_555 1_555 4_554 yes
O4 As2 O5 88.8(6) 1_555 1_555 4_554 yes
As1 O3 As2 131.9(8) 1_555 1_555 1_555 yes
As1 O4 As2 123.7(8) 4_555 1_555 1_555 yes
As1 O5 As2 122.5(8) 1_555 1_555 4_455 yes

loop_
_geom_bond_atom_site_label_1
_geom_bond_atom_site_label_2
_geom_bond_distance
_geom_bond_site_symmetry_1
_geom_bond_site_symmetry_2
_geom_bond_publ_flag
As1 O3 1.784(8) 1_555 1_555 yes
As1 O4 1.736(8) 1_555 4_454 yes
As1 O5 1.756(8) 1_555 1_555 yes
As2 O3 1.783(8) 1_555 1_555 yes
As2 O4 1.751(8) 1_555 1_555 yes
As2 O5 1.757(8) 1_555 4_554 yes

loop_
_gsas_i100_meas
0.20
21.19
3.92
3.65
3.23
0.59
25.29
16.23
6.68
100.00
15.31
13.59
0.59
0.49
14.98
50.11
0.03
26.97
6.36
8.32
4.07
0.31
1.57
4.62
-0.99
26.21
4.18
25.48
0.98
0.72
-0.30
3.22
0.05
3.76
1.13
-0.44
1.02
1.49
7.19
15.75
10.16
2.25
2.19
0.59
0.20
0.06
0.28
0.00
14.39
0.62
2.94
7.47
2.89
0.27
3.21
2.22
0.41
6.43
4.47
0.00
0.90
8.10
28.51
0.14
2.06
2.55
-0.82
4.20
-0.78
1.52
0.72
0.28
3.06
2.49
0.02
1.05
2.95
1.62
0.33
3.28
2.11
-0.60
-0.00
0.02
3.31
3.68
4.80
26.31
0.01
1.74
2.24
1.48
0.61
0.17
0.02
0.93
0.69
1.73
5.90
2.23
0.15
0.36
1.68
1.45
0.31
0.34
5.12
0.05
1.94
5.36
-0.57
15.08
4.38
3.28
3.14
1.96
0.00
0.02
0.30
0.13
0.82
0.47
0.01
2.56
0.05
1.95
8.77
0.51
4.49
0.31
0.01
0.66
0.24
0.06
3.26
0.74
-0.02
1.29
0.60
0.05
0.44
0.62
0.55
8.44
-0.25
0.08
6.04
0.26
0.28
0.01
6.54
1.22
0.40
0.50
0.17
-0.72
-0.05
2.91
0.27
3.70
2.16
0.52
0.21
0.26
3.00
1.55
0.66
0.58
0.13
0.11
1.38
0.08
1.24
0.07
1.80
0.65
0.38
0.00
0.34
0.36
0.06
0.03
0.15
